data_7132864
loop_
_publ_author_name
'Mondal, Sumana'
'Sarkar, Subham'
'Mandal, Chhotan'
'Mallick, Dibyendu'
'Mukherjee, Debabrata'

_publ_section_title
;
 Fluorenyl-tethered N-heterocyclic carbene (NHC): an exclusive C-donor
 ligand for heteroleptic calcium and strontium chemistry.
;
_journal_issue 34
_journal_name_full 'Chemical communications (Cambridge, England)'
_journal_page_first 4553
_journal_page_last 4556
_journal_paper_doi 10.1039/d4cc00397g
_journal_volume 60
_journal_year 2024
_chemical_formula_moiety 'C38 H47 Ca I N2 O2, C6 H6'
_chemical_formula_sum 'C44 H53 Ca I N2 O2'
_chemical_formula_weight 808.86
_space_group_crystal_system monoclinic
_space_group_IT_number 14
_space_group_name_Hall '-P 2ybc'
_space_group_name_H-M_alt 'P 1 21/c 1'
_atom_sites_solution_hydrogens geom
_atom_sites_solution_primary dual
_audit_creation_date 2024-02-28
_audit_creation_method
;
Olex2 1.5
(compiled 2023.08.24 svn.re1ec1418 for OlexSys, GUI svn.r6817)
;
_audit_update_record
;
2024-03-11 deposited with the CCDC.	2024-03-19 downloaded from the CCDC.
;
_cell_angle_alpha 90
_cell_angle_beta 99.6200(10)
_cell_angle_gamma 90
_cell_formula_units_Z 4
_cell_length_a 11.14530(10)
_cell_length_b 21.64110(10)
_cell_length_c 16.45190(10)
_cell_measurement_reflns_used 32972
_cell_measurement_temperature 99.99(10)
_cell_measurement_theta_max 67.9910
_cell_measurement_theta_min 3.3940
_cell_volume 3912.34(5)
_computing_cell_refinement 'CrysAlisPro 1.171.41.115a (Rigaku OD, 2021)'
_computing_data_collection 'CrysAlisPro 1.171.41.115a (Rigaku OD, 2021)'
_computing_data_reduction 'CrysAlisPro 1.171.41.115a (Rigaku OD, 2021)'
_computing_molecular_graphics 'Olex2 1.5 (Dolomanov et al., 2009)'
_computing_publication_material 'Olex2 1.5 (Dolomanov et al., 2009)'
_computing_structure_refinement 'SHELXL 2019/3 (Sheldrick, 2015)'
_computing_structure_solution 'SHELXT 2018/2 (Sheldrick, 2018)'
_diffrn_ambient_environment N~2~
_diffrn_ambient_temperature 99.99(10)
_diffrn_detector 'Hybrid Pixel Array Detector'
_diffrn_detector_area_resol_mean 10.0000
_diffrn_detector_type HyPix3000
_diffrn_measured_fraction_theta_full 0.999
_diffrn_measured_fraction_theta_max 0.991
_diffrn_measurement_details
;
List of Runs (angles in degrees, time in seconds):

  # Type    Start    End  Width  t~exp~   \w     \q     \k     \f   Frames
#--------------------------------------------------------------------------
  1  \w     14.00 109.00   0.50    0.20    --   40.58  77.00 120.00  190
  2  \w     14.00 109.00   0.50    0.20    --   40.58  77.00  60.00  190
  3  \w     14.00 109.00   0.50    0.20    --   40.58  77.00   0.00  190
  4  \w     22.00 108.00   0.50    0.20    --   40.58  48.00 -30.00  172
  5  \w    -29.00  31.00   0.50    0.20    --   40.58 -25.00-150.00  120
  6  \w    -26.00  54.00   0.50    0.20    --   40.58 -48.00-178.00  160
  7  \w    -29.00  31.00   0.50    0.20    --   40.58 -25.00 150.00  120
  8  \w    105.00 170.00   0.50    0.50    --   96.35  96.00 -60.00  130
  9  \w     75.00 165.00   0.50    0.50    --   96.35  59.00   0.00  180
 10  \w     78.00 164.00   0.50    0.50    --   96.35  48.00 -30.00  172
 11  \w     83.00 164.00   0.50    0.50    --   96.35  33.00-120.00  162
 12  \w     81.00 167.00   0.50    0.50    --   96.35  25.00 -60.00  172
 13  \w     81.00 167.00   0.50    0.50    --   96.35  25.00  60.00  172
 14  \w     83.00 164.00   0.50    0.50    --   96.35  33.00  90.00  162
 15  \w     29.00  83.00   0.50    0.50    --   96.35 -68.00  60.00  108
 16  \w     29.00  83.00   0.50    0.50    --   96.35 -68.00 150.00  108
 17  \w     29.00  83.00   0.50    0.50    --   96.35 -68.00  30.00  108
 18  \w     28.00  68.00   0.50    0.50    --   96.35 -59.00  90.00   80
 19  \w     28.00  68.00   0.50    0.50    --   96.35 -59.00  30.00   80
 20  \w     28.00  68.00   0.50    0.50    --   96.35 -59.00   0.00   80
 21  \w     28.00  68.00   0.50    0.50    --   96.35 -59.00 -60.00   80
 22  \w     30.00  57.00   0.50    0.50    --   96.35 -50.00   0.00   54
 23  \w     28.00  68.00   0.50    0.50    --   96.35 -59.00 -90.00   80
 24  \w     29.00  83.00   0.50    0.50    --   96.35 -68.00-120.00  108
 25  \w     29.00  83.00   0.50    0.50    --   96.35 -68.00-180.00  108
 26  \w     28.00  68.00   0.50    0.50    --   96.35 -59.00-180.00   80
 27  \w     30.00  57.00   0.50    0.50    --   96.35 -50.00-150.00   54
 28  \w     30.00  57.00   0.50    0.50    --   96.35 -50.00  60.00   54
 29  \w     30.00  57.00   0.50    0.50    --   96.35 -50.00  90.00   54
 30  \w     41.00 100.00   0.50    0.20    --   40.58-138.00  90.00  118
 31  \w     44.00 127.00   0.50    0.50    --   96.35-145.00  60.00  166
 32  \w     41.00 100.00   0.50    0.20    --   40.58-138.00-180.00  118
 33  \w    -31.00  30.00   0.50    0.20    --  -40.58  25.00-180.00  122
 34  \w    -24.00  35.00   0.50    0.20    --  -40.58  12.00-150.00  118
 35  \w    -24.00  35.00   0.50    0.20    --  -40.58  12.00 -30.00  118
 36  \w    -54.00  27.00   0.50    0.20    --  -40.58  48.00 -30.00  162
 37  \w    -43.00  26.00   0.50    0.20    --  -40.58  38.00  90.00  138
 38  \w    -43.00  26.00   0.50    0.20    --  -40.58  38.00 150.00  138
 39  \w    -24.00  35.00   0.50    0.20    --  -40.58  12.00  90.00  118
 40  \w    -24.00  35.00   0.50    0.20    --  -40.58  12.00  60.00  118
 41  \w    -84.00 -18.00   0.50    0.50    --  -82.50 117.00 -30.00  132
 42  \w    -54.00 -15.00   0.50    0.50    --  -82.50  48.00 -30.00   78
 43  \w    -47.00 -15.00   0.50    0.50    --  -82.50  42.00-150.00   64
 44  \w   -150.00 -64.00   0.50    0.50    --  -82.50 -48.00-178.00  172
 45  \w   -109.00 -14.00   0.50    0.20    --  -40.58 -77.00 -90.00  190
 46  \w   -109.00 -14.00   0.50    0.20    --  -40.58 -77.00-120.00  190
 47  \w   -109.00 -14.00   0.50    0.20    --  -40.58 -77.00-150.00  190
 48  \w   -108.00 -22.00   0.50    0.20    --  -40.58 -48.00-178.00  172
 49  \w   -109.00 -14.00   0.50    0.20    --  -40.58 -77.00 -60.00  190
 50  \w   -108.00 -17.00   0.50    0.20    --  -40.58 -64.00  30.00  182
 51  \w   -108.00 -17.00   0.50    0.20    --  -40.58 -64.00  90.00  182
 52  \w   -109.00 -14.00   0.50    0.20    --  -40.58 -77.00 150.00  190
;
_diffrn_measurement_device 'four-circle diffractometer'
_diffrn_measurement_device_type 'XtaLAB Synergy, Dualflex, HyPix3000'
_diffrn_measurement_method '\w scans'
_diffrn_orient_matrix_type 'CrysAlisPro convention (1999,Acta A55,543-557)'
_diffrn_orient_matrix_UB_11 0.1127237000
_diffrn_orient_matrix_UB_12 -0.0103051000
_diffrn_orient_matrix_UB_13 -0.0412070000
_diffrn_orient_matrix_UB_21 0.0568151000
_diffrn_orient_matrix_UB_22 -0.0408748000
_diffrn_orient_matrix_UB_23 0.0729918000
_diffrn_orient_matrix_UB_31 -0.0609118000
_diffrn_orient_matrix_UB_32 -0.0574062000
_diffrn_orient_matrix_UB_33 -0.0446054000
_diffrn_radiation_monochromator mirror
_diffrn_radiation_probe x-ray
_diffrn_radiation_type 'Cu K\a'
_diffrn_radiation_wavelength 1.54184
_diffrn_reflns_av_R_equivalents 0.0542
_diffrn_reflns_av_unetI/netI 0.0274
_diffrn_reflns_Laue_measured_fraction_full 0.999
_diffrn_reflns_Laue_measured_fraction_max 0.991
_diffrn_reflns_limit_h_max 13
_diffrn_reflns_limit_h_min -13
_diffrn_reflns_limit_k_max 22
_diffrn_reflns_limit_k_min -25
_diffrn_reflns_limit_l_max 19
_diffrn_reflns_limit_l_min -19
_diffrn_reflns_number 46269
_diffrn_reflns_point_group_measured_fraction_full 0.999
_diffrn_reflns_point_group_measured_fraction_max 0.991
_diffrn_reflns_theta_full 67.684
_diffrn_reflns_theta_max 68.328
_diffrn_reflns_theta_min 3.405
_diffrn_source 'micro-focus sealed X-ray tube'
_diffrn_source_type 'PhotonJet (Cu) X-ray Source'
_exptl_absorpt_coefficient_mu 7.867
_exptl_absorpt_correction_T_max 1.00000
_exptl_absorpt_correction_T_min 0.38405
_exptl_absorpt_correction_type multi-scan
_exptl_absorpt_process_details
;
CrysAlisPro 1.171.41.115a (Rigaku Oxford Diffraction, 2021)
Empirical absorption correction using spherical harmonics,
implemented in SCALE3 ABSPACK scaling algorithm.
;
_exptl_crystal_colour 'clear greenish yellow'
_exptl_crystal_colour_lustre clear
_exptl_crystal_colour_modifier greenish
_exptl_crystal_colour_primary yellow
_exptl_crystal_density_diffrn 1.373
_exptl_crystal_description block
_exptl_crystal_F_000 1680
_exptl_crystal_size_max 0.38
_exptl_crystal_size_mid 0.19
_exptl_crystal_size_min 0.13
_refine_diff_density_max 0.454
_refine_diff_density_min -0.577
_refine_diff_density_rms 0.057
_refine_ls_extinction_method none
_refine_ls_goodness_of_fit_ref 1.058
_refine_ls_hydrogen_treatment constr
_refine_ls_matrix_type full
_refine_ls_number_parameters 464
_refine_ls_number_reflns 7115
_refine_ls_number_restraints 0
_refine_ls_restrained_S_all 1.058
_refine_ls_R_factor_all 0.0247
_refine_ls_R_factor_gt 0.0234
_refine_ls_shift/su_max 0.002
_refine_ls_shift/su_mean 0.000
_refine_ls_structure_factor_coef Fsqd
_refine_ls_weighting_details 'w=1/[\s^2^(Fo^2^)+(0.0295P)^2^+1.4592P] where P=(Fo^2^+2Fc^2^)/3'
_refine_ls_weighting_scheme calc
_refine_ls_wR_factor_gt 0.0596
_refine_ls_wR_factor_ref 0.0604
_reflns_Friedel_coverage 0.000
_reflns_number_gt 6752
_reflns_number_total 7115
_reflns_threshold_expression 'I > 2\s(I)'
_cod_data_source_file d4cc00397g2.cif
_cod_data_source_block sm-484_12012024
_cod_depositor_comments 'Adding full bibliography for 7132864--7132867.cif.'
_cod_database_code 7132864
_shelx_shelxl_version_number 2019/3
_chemical_oxdiff_formula 'C H Ca N I'
_chemical_oxdiff_usercomment '100 K'
_shelx_space_group_comment
;
The symmetry employed for this shelxl refinement is uniquely defined
by the following loop, which should always be used as a source of
symmetry information in preference to the above space-group names.
They are only intended as comments.
;
_shelx_estimated_absorpt_t_max 0.428
_shelx_estimated_absorpt_t_min 0.154
_olex2_refinement_description
;
1. Fixed Uiso
 At 1.2 times of:
  All C(H) groups, All C(H,H) groups, All C(H,H,H,H) groups
 At 1.5 times of:
  All C(H,H,H) groups
2. Rigid body (RIGU) restrains
 O004, C019
 with sigma for 1-2 distances of 0.004 and sigma for 1-3 distances of 0.004
3. Others
 Fixed Sof: H01M(0.75) H01N(0.75) H01O(0.25) H01P(0.25) C01E(0.75) H01S(0.75)
 H01T(0.75) C1(0.25) H1A(0.25) H1B(0.25)
4.a Ternary CH refined with riding coordinates:
 C00B(H00E), C00P(H00P)
4.b Secondary CH2 refined with riding coordinates:
 C009(H00A,H00B), C00A(H00C,H00D), C00K(H00H,H00I), C00R(H00J,H00K), C011(H01A,
 H01B), C013(H01F,H01G), C014(H01H,H01I), C019(H01M,H01N), C019(H01O,H01P),
 C01C(H01Q,H01R), C01E(H01S,H01T), C1(H1A,H1B)
4.c Aromatic/amide H refined with riding coordinates:
 C00D(H00F), C00G(H00G), C00L(H00L), C00M(H00M), C00N(H00N), C00O(H00O),
 C00Q(H00Q), C00T(H00T), C00U(H00U), C00V(H00V), C00X(H00X), C00Y(H00Y),
 C010(H010), C015(HB), C017(HC), C018(HD), C01A(HE), C01B(HF), C01D(HG)
4.d Idealised Me refined as rotating group:
 C00W(H00R,H00S,H00W), C00Z(H00Z,H,HA), C012(H01C,H01D,H01E), C016(H01J,H01K,
 H01L)
;
_olex2_submission_special_instructions 'No special instructions were received'
_oxdiff_exptl_absorpt_empirical_details
;
Empirical correction (ABSPACK) includes:
- Absorption correction using spherical harmonics
- Frame scaling
;
_oxdiff_exptl_absorpt_empirical_full_max 1.922
_oxdiff_exptl_absorpt_empirical_full_min 0.772

loop_
_space_group_symop_operation_xyz
'x, y, z'
'-x, y+1/2, -z+1/2'
'-x, -y, -z'
'x, -y-1/2, z-1/2'

loop_
_atom_site_label
_atom_site_type_symbol
_atom_site_fract_x
_atom_site_fract_y
_atom_site_fract_z
_atom_site_U_iso_or_equiv
_atom_site_adp_type
_atom_site_occupancy
_atom_site_site_symmetry_order
_atom_site_calc_flag
_atom_site_refinement_flags_posn
_atom_site_refinement_flags_adp
_atom_site_refinement_flags_occupancy
_atom_site_disorder_assembly
_atom_site_disorder_group
I001 I 0.57013(2) 0.32899(2) 0.50150(2) 0.01754(5) Uani 1 1 d . . . . .
Ca02 Ca 0.51694(3) 0.33388(2) 0.67805(2) 0.01291(8) Uani 1 1 d . . . . .
O003 O 0.66825(12) 0.30801(6) 0.79210(8) 0.0205(3) Uani 1 1 d . . . . .
O004 O 0.52838(12) 0.22101(6) 0.67473(8) 0.0205(3) Uani 1 1 d . . . . .
N005 N 0.54430(13) 0.49181(7) 0.63260(9) 0.0130(3) Uani 1 1 d . . . . .
N006 N 0.71651(13) 0.47410(7) 0.70617(9) 0.0135(3) Uani 1 1 d . . . . .
C007 C 0.26973(15) 0.35763(8) 0.61771(11) 0.0147(4) Uani 1 1 d . . . . .
C008 C 0.31525(15) 0.40943(9) 0.66664(11) 0.0144(4) Uani 1 1 d . . . . .
C009 C 0.32171(15) 0.47420(8) 0.63511(12) 0.0161(4) Uani 1 1 d . . . . .
H00A H 0.334506 0.502718 0.682830 0.019 Uiso 1 1 calc R U . . .
H00B H 0.242260 0.484623 0.601271 0.019 Uiso 1 1 calc R U . . .
C00A C 0.42191(15) 0.48572(9) 0.58340(11) 0.0155(4) Uani 1 1 d . . . . .
H00C H 0.422293 0.451090 0.544121 0.019 Uiso 1 1 calc R U . . .
H00D H 0.402440 0.523947 0.550817 0.019 Uiso 1 1 calc R U . . .
C00B C 0.87717(16) 0.40050(9) 0.62432(12) 0.0202(4) Uani 1 1 d . . . . .
H00E H 0.787481 0.404933 0.605691 0.024 Uiso 1 1 calc R U . . .
C00C C 0.82232(15) 0.44710(8) 0.75642(11) 0.0149(4) Uani 1 1 d . . . . .
C00D C 0.61164(16) 0.54553(8) 0.63173(11) 0.0154(4) Uani 1 1 d . . . . .
H00F H 0.585825 0.582912 0.603930 0.019 Uiso 1 1 calc R U . . .
C00E C 0.90333(16) 0.41353(9) 0.71654(12) 0.0181(4) Uani 1 1 d . . . . .
C00F C 0.26676(15) 0.30419(9) 0.67009(12) 0.0159(4) Uani 1 1 d . . . . .
C00G C 0.22803(16) 0.35127(9) 0.53158(12) 0.0176(4) Uani 1 1 d . . . . .
H00G H 0.229714 0.385629 0.495846 0.021 Uiso 1 1 calc R U . . .
C00H C 0.33657(15) 0.38929(9) 0.75021(11) 0.0163(4) Uani 1 1 d . . . . .
C00I C 0.60723(15) 0.44591(8) 0.67806(11) 0.0133(4) Uani 1 1 d . . . . .
C00J C 0.84472(16) 0.46083(9) 0.84071(12) 0.0170(4) Uani 1 1 d . . . . .
C00K C 0.77822(16) 0.27158(9) 0.79154(12) 0.0207(4) Uani 1 1 d . . . . .
H00H H 0.843338 0.297324 0.774782 0.025 Uiso 1 1 calc R U . . .
H00I H 0.761622 0.236320 0.752962 0.025 Uiso 1 1 calc R U . . .
C00L C 0.95375(17) 0.43884(9) 0.88604(13) 0.0222(4) Uani 1 1 d . . . . .
H00L H 0.971641 0.446744 0.943599 0.027 Uiso 1 1 calc R U . . .
C00M C 0.37648(16) 0.42081(10) 0.82577(12) 0.0212(4) Uani 1 1 d . . . . .
H00M H 0.398909 0.463159 0.825615 0.025 Uiso 1 1 calc R U . . .
C00N C 0.22269(16) 0.24729(9) 0.63540(13) 0.0207(4) Uani 1 1 d . . . . .
H00N H 0.220776 0.212055 0.669594 0.025 Uiso 1 1 calc R U . . .
C00O C 0.72044(16) 0.53437(9) 0.67787(11) 0.0165(4) Uani 1 1 d . . . . .
H00O H 0.787066 0.562208 0.689004 0.020 Uiso 1 1 calc R U . . .
C00P C 0.75868(17) 0.50095(9) 0.88105(12) 0.0194(4) Uani 1 1 d . . . . .
H00P H 0.676881 0.500010 0.845179 0.023 Uiso 1 1 calc R U . . .
C00Q C 0.31645(16) 0.29375(10) 0.82994(12) 0.0224(4) Uani 1 1 d . . . . .
H00Q H 0.297569 0.251023 0.831947 0.027 Uiso 1 1 calc R U . . .
C00R C 0.77452(17) 0.30190(9) 0.92944(12) 0.0206(4) Uani 1 1 d . . . . .
H00J H 0.761310 0.287707 0.984464 0.025 Uiso 1 1 calc R U . . .
H00K H 0.834868 0.335865 0.936260 0.025 Uiso 1 1 calc R U . . .
C00S C 0.30830(16) 0.32412(9) 0.75346(13) 0.0177(4) Uani 1 1 d . . . . .
C00T C 0.18527(17) 0.29501(10) 0.50046(12) 0.0220(4) Uani 1 1 d . . . . .
H00T H 0.156906 0.291035 0.442955 0.026 Uiso 1 1 calc R U . . .
C00U C 1.03611(17) 0.40584(9) 0.84889(13) 0.0247(4) Uani 1 1 d . . . . .
H00U H 1.109934 0.391762 0.880921 0.030 Uiso 1 1 calc R U . . .
C00V C 1.01142(16) 0.39320(9) 0.76508(13) 0.0226(4) Uani 1 1 d . . . . .
H00V H 1.068627 0.370438 0.740277 0.027 Uiso 1 1 calc R U . . .
C00W C 0.7435(2) 0.47882(10) 0.96712(13) 0.0272(5) Uani 1 1 d . . . . .
H00R H 0.720076 0.435128 0.964649 0.041 Uiso 1 1 calc R U . . .
H00S H 0.680161 0.503295 0.986793 0.041 Uiso 1 1 calc R U . . .
H00W H 0.820635 0.483863 1.005036 0.041 Uiso 1 1 calc R U . . .
C00X C 0.38231(17) 0.38948(11) 0.89904(12) 0.0258(5) Uani 1 1 d . . . . .
H00X H 0.407548 0.410966 0.949349 0.031 Uiso 1 1 calc R U . . .
C00Y C 0.35187(19) 0.32633(10) 0.90157(13) 0.0268(5) Uani 1 1 d . . . . .
H00Y H 0.355904 0.306161 0.953245 0.032 Uiso 1 1 calc R U . . .
C00Z C 0.9129(2) 0.33507(9) 0.60225(14) 0.0262(5) Uani 1 1 d . . . . .
H00Z H 1.001194 0.329955 0.617595 0.039 Uiso 1 1 calc R U . . .
H H 0.889147 0.328492 0.542800 0.039 Uiso 1 1 calc R U . . .
HA H 0.871395 0.304891 0.632211 0.039 Uiso 1 1 calc R U . . .
C010 C 0.18252(17) 0.24303(9) 0.55191(13) 0.0237(4) Uani 1 1 d . . . . .
H010 H 0.152611 0.204717 0.528629 0.028 Uiso 1 1 calc R U . . .
C011 C 0.81502(17) 0.24890(10) 0.87941(12) 0.0214(4) Uani 1 1 d . . . . .
H01A H 0.904005 0.242276 0.893001 0.026 Uiso 1 1 calc R U . . .
H01B H 0.772550 0.210024 0.888784 0.026 Uiso 1 1 calc R U . . .
C012 C 0.80279(19) 0.56832(10) 0.88737(13) 0.0259(5) Uani 1 1 d . . . . .
H01C H 0.884538 0.570158 0.920317 0.039 Uiso 1 1 calc R U . . .
H01D H 0.746885 0.593298 0.913811 0.039 Uiso 1 1 calc R U . . .
H01E H 0.805100 0.584467 0.831997 0.039 Uiso 1 1 calc R U . . .
C013 C 0.65601(19) 0.32189(10) 0.87670(13) 0.0244(5) Uani 1 1 d . . . . .
H01F H 0.586601 0.298932 0.892500 0.029 Uiso 1 1 calc R U . . .
H01G H 0.642359 0.366668 0.883432 0.029 Uiso 1 1 calc R U . . .
C014 C 0.50670(19) 0.18329(10) 0.74372(14) 0.0250(5) Uani 1 1 d . . . . .
H01H H 0.418425 0.176851 0.742265 0.030 Uiso 1 1 calc R U . . .
H01I H 0.541487 0.203000 0.796745 0.030 Uiso 1 1 calc R U . . .
C015 C 0.87625(19) 0.06656(10) 0.69372(15) 0.0310(5) Uani 1 1 d . . . . .
HB H 0.832963 0.031149 0.670678 0.037 Uiso 1 1 calc R U . . .
C016 C 0.9410(2) 0.44760(10) 0.57602(13) 0.0301(5) Uani 1 1 d . . . . .
H01J H 0.913443 0.489382 0.586700 0.045 Uiso 1 1 calc R U . . .
H01K H 0.920865 0.438677 0.516908 0.045 Uiso 1 1 calc R U . . .
H01L H 1.029231 0.444772 0.593667 0.045 Uiso 1 1 calc R U . . .
C017 C 0.89450(19) 0.11572(11) 0.64407(14) 0.0299(5) Uani 1 1 d . . . . .
HC H 0.862669 0.114453 0.586809 0.036 Uiso 1 1 calc R U . . .
C018 C 0.9587(2) 0.16670(10) 0.67711(15) 0.0295(5) Uani 1 1 d . . . . .
HD H 0.971734 0.200291 0.642448 0.035 Uiso 1 1 calc R U . . .
C019 C 0.5537(2) 0.11585(10) 0.64029(14) 0.0299(5) Uani 1 1 d . . . . .
H01M H 0.470906 0.101088 0.617377 0.036 Uiso 0.75 1 calc R U P A 1
H01N H 0.614347 0.087005 0.623860 0.036 Uiso 0.75 1 calc R U P A 1
H01O H 0.631422 0.105082 0.622100 0.036 Uiso 0.25 1 calc R U P B 2
H01P H 0.492076 0.084027 0.620171 0.036 Uiso 0.25 1 calc R U P B 2
C01A C 1.0041(2) 0.16922(10) 0.76034(16) 0.0311(5) Uani 1 1 d . . . . .
HE H 1.048808 0.204351 0.782957 0.037 Uiso 1 1 calc R U . . .
C01B C 0.92109(19) 0.06893(11) 0.77705(16) 0.0357(6) Uani 1 1 d . . . . .
HF H 0.908441 0.035076 0.811399 0.043 Uiso 1 1 calc R U . . .
C01C C 0.5701(2) 0.12245(10) 0.73296(15) 0.0318(5) Uani 1 1 d . . . . .
H01Q H 0.657348 0.124263 0.757641 0.038 Uiso 1 1 calc R U . . .
H01R H 0.531140 0.087846 0.758076 0.038 Uiso 1 1 calc R U . . .
C01D C 0.9843(2) 0.12031(12) 0.81084(15) 0.0357(6) Uani 1 1 d . . . . .
HG H 1.014061 0.122082 0.868380 0.043 Uiso 1 1 calc R U . . .
C01E C 0.5742(3) 0.18173(16) 0.6120(2) 0.0224(7) Uani 0.75 1 d . . P C 1
H01S H 0.661559 0.189559 0.611563 0.027 Uiso 0.75 1 calc R U P C 1
H01T H 0.527758 0.189484 0.556229 0.027 Uiso 0.75 1 calc R U P C 1
C1 C 0.5110(11) 0.1795(5) 0.6109(7) 0.026(2) Uani 0.25 1 d . . P C 2
H1A H 0.556465 0.193226 0.567319 0.032 Uiso 0.25 1 calc R U P C 2
H1B H 0.423476 0.177885 0.586762 0.032 Uiso 0.25 1 calc R U P C 2

loop_
_atom_site_aniso_label
_atom_site_aniso_U_11
_atom_site_aniso_U_22
_atom_site_aniso_U_33
_atom_site_aniso_U_23
_atom_site_aniso_U_13
_atom_site_aniso_U_12
I001 0.02091(7) 0.01655(8) 0.01588(7) 0.00161(4) 0.00516(5) 0.00436(4)
Ca02 0.01192(17) 0.01187(18) 0.01520(18) 0.00199(13) 0.00303(14) 0.00144(13)
O003 0.0183(6) 0.0223(7) 0.0197(7) 0.0025(6) -0.0001(5) 0.0052(6)
O004 0.0250(7) 0.0148(7) 0.0214(7) 0.0030(6) 0.0034(6) 0.0021(6)
N005 0.0119(7) 0.0122(8) 0.0149(7) 0.0020(6) 0.0024(6) 0.0009(6)
N006 0.0115(7) 0.0135(8) 0.0153(7) 0.0002(6) 0.0019(6) 0.0011(6)
C007 0.0098(8) 0.0152(9) 0.0199(9) 0.0007(8) 0.0048(7) 0.0015(7)
C008 0.0104(8) 0.0155(9) 0.0180(9) 0.0003(7) 0.0046(7) 0.0013(7)
C009 0.0113(8) 0.0144(9) 0.0225(10) 0.0001(8) 0.0024(7) 0.0024(7)
C00A 0.0124(8) 0.0161(9) 0.0167(9) 0.0028(8) -0.0012(7) 0.0004(7)
C00B 0.0153(9) 0.0208(10) 0.0253(10) -0.0034(8) 0.0056(8) 0.0005(8)
C00C 0.0101(8) 0.0128(9) 0.0213(9) 0.0034(7) 0.0011(7) -0.0010(7)
C00D 0.0184(9) 0.0110(9) 0.0175(9) 0.0031(7) 0.0048(7) 0.0002(7)
C00E 0.0128(8) 0.0158(9) 0.0259(10) 0.0012(8) 0.0042(7) -0.0010(7)
C00F 0.0105(8) 0.0158(10) 0.0225(10) 0.0032(8) 0.0064(7) 0.0010(7)
C00G 0.0136(8) 0.0209(10) 0.0187(9) 0.0004(8) 0.0042(7) 0.0008(8)
C00H 0.0098(8) 0.0199(10) 0.0201(9) 0.0004(8) 0.0052(7) 0.0031(7)
C00I 0.0122(8) 0.0146(9) 0.0137(9) 0.0004(7) 0.0039(7) 0.0019(7)
C00J 0.0146(8) 0.0148(9) 0.0207(10) 0.0016(8) 0.0006(7) -0.0030(7)
C00K 0.0150(9) 0.0256(11) 0.0224(10) 0.0025(8) 0.0055(8) 0.0052(8)
C00L 0.0189(9) 0.0211(11) 0.0243(10) 0.0034(8) -0.0027(8) -0.0017(8)
C00M 0.0157(9) 0.0259(11) 0.0225(10) -0.0039(9) 0.0044(8) 0.0050(8)
C00N 0.0147(9) 0.0144(10) 0.0337(11) 0.0026(8) 0.0059(8) 0.0010(7)
C00O 0.0167(9) 0.0126(9) 0.0204(10) 0.0010(8) 0.0034(7) -0.0021(7)
C00P 0.0172(9) 0.0220(10) 0.0181(10) -0.0032(8) 0.0003(7) -0.0010(8)
C00Q 0.0149(9) 0.0281(11) 0.0258(11) 0.0102(9) 0.0081(8) 0.0051(8)
C00R 0.0200(9) 0.0230(11) 0.0187(9) 0.0012(8) 0.0030(8) 0.0000(8)
C00S 0.0108(8) 0.0205(10) 0.0229(10) 0.0041(8) 0.0058(8) 0.0038(7)
C00T 0.0161(9) 0.0281(11) 0.0216(10) -0.0075(9) 0.0024(8) 0.0013(8)
C00U 0.0127(9) 0.0233(11) 0.0353(12) 0.0054(9) -0.0040(8) 0.0004(8)
C00V 0.0126(9) 0.0201(10) 0.0351(12) 0.0016(9) 0.0038(8) 0.0010(8)
C00W 0.0342(11) 0.0257(11) 0.0227(11) -0.0036(9) 0.0074(9) -0.0028(9)
C00X 0.0172(9) 0.0428(13) 0.0173(10) -0.0044(9) 0.0028(8) 0.0102(9)
C00Y 0.0188(10) 0.0439(14) 0.0192(11) 0.0098(9) 0.0079(8) 0.0093(9)
C00Z 0.0237(10) 0.0248(11) 0.0325(12) -0.0028(9) 0.0114(9) 0.0013(8)
C010 0.0171(9) 0.0192(10) 0.0351(12) -0.0092(9) 0.0055(8) -0.0012(8)
C011 0.0169(9) 0.0248(11) 0.0228(10) 0.0051(8) 0.0042(8) 0.0040(8)
C012 0.0298(11) 0.0202(11) 0.0264(11) -0.0007(9) 0.0008(9) 0.0005(9)
C013 0.0224(10) 0.0257(11) 0.0249(11) -0.0053(9) 0.0032(9) 0.0061(8)
C014 0.0231(10) 0.0201(10) 0.0333(12) 0.0106(9) 0.0095(9) 0.0029(8)
C015 0.0215(10) 0.0237(11) 0.0485(14) -0.0021(10) 0.0076(10) 0.0018(9)
C016 0.0353(12) 0.0296(12) 0.0270(11) -0.0004(10) 0.0098(9) -0.0039(10)
C017 0.0265(11) 0.0330(12) 0.0304(12) -0.0010(10) 0.0053(9) 0.0037(9)
C018 0.0294(11) 0.0231(12) 0.0388(13) 0.0049(9) 0.0133(10) 0.0043(9)
C019 0.0286(11) 0.0162(10) 0.0448(14) -0.0019(10) 0.0057(10) 0.0026(9)
C01A 0.0225(11) 0.0304(13) 0.0416(14) -0.0105(10) 0.0086(10) 0.0015(9)
C01B 0.0232(11) 0.0366(13) 0.0497(15) 0.0173(12) 0.0127(10) 0.0069(10)
C01C 0.0316(11) 0.0236(11) 0.0443(13) 0.0167(10) 0.0186(10) 0.0101(9)
C01D 0.0269(11) 0.0508(16) 0.0299(12) 0.0037(11) 0.0063(9) 0.0111(11)
C01E 0.0317(19) 0.0176(15) 0.0172(15) -0.0028(11) 0.0019(17) 0.0042(17)
C1 0.036(6) 0.016(5) 0.031(5) 0.002(4) 0.016(6) 0.002(5)

loop_
_atom_type_symbol
_atom_type_description
_atom_type_scat_dispersion_real
_atom_type_scat_dispersion_imag
_atom_type_scat_source
C C 0.0181 0.0091 'International Tables Vol C Tables 4.2.6.8 and 6.1.1.4'
H H 0.0000 0.0000 'International Tables Vol C Tables 4.2.6.8 and 6.1.1.4'
Ca Ca 0.3641 1.2855 'International Tables Vol C Tables 4.2.6.8 and 6.1.1.4'
I I -0.3257 6.8362 'International Tables Vol C Tables 4.2.6.8 and 6.1.1.4'
N N 0.0311 0.0180 'International Tables Vol C Tables 4.2.6.8 and 6.1.1.4'
O O 0.0492 0.0322 'International Tables Vol C Tables 4.2.6.8 and 6.1.1.4'

loop_
_exptl_crystal_face_index_h
_exptl_crystal_face_index_k
_exptl_crystal_face_index_l
_exptl_crystal_face_perp_dist
-2 -12 -3 0.1623
0 8 -9 0.0592
-3 -12 -4 0.1652
3 11 4 0.1964
0 -8 8 0.0828
1 -4 10 0.0760
2 8 -9 0.0583
2 5 -10 0.0830
-2 -7 9 0.0629
-2 -4 10 0.0639
5 7 -7 0.0536
3 -1 -10 0.1236
5 -2 7 0.0934
4 -9 5 0.1035
-7 -2 5 0.0681
-5 5 8 0.1237
-4 6 -6 0.0797
-3 10 -4 0.1014
7 2 -1 0.0714
5 -9 -5 0.1309
-7 -2 2 0.0966
-6 6 6 0.1078
6 -2 5 0.0894
5 6 -7 0.0493

loop_
_geom_angle_atom_site_label_1
_geom_angle_atom_site_label_2
_geom_angle_atom_site_label_3
_geom_angle
_geom_angle_site_symmetry_1
_geom_angle_site_symmetry_3
_geom_angle_publ_flag
O003 Ca02 I001 121.18(3) . . ?
O003 Ca02 O004 75.47(5) . . ?
O003 Ca02 C007 147.89(5) . . ?
O003 Ca02 C008 131.09(5) . . ?
O003 Ca02 C00F 123.06(5) . . ?
O003 Ca02 C00H 103.54(5) . . ?
O003 Ca02 C00I 89.78(5) . . ?
O003 Ca02 C00S 99.44(5) . . ?
O004 Ca02 I001 85.71(3) . . ?
O004 Ca02 C007 103.06(5) . . ?
O004 Ca02 C008 129.39(5) . . ?
O004 Ca02 C00F 80.08(5) . . ?
O004 Ca02 C00H 119.05(5) . . ?
O004 Ca02 C00I 154.23(5) . . ?
O004 Ca02 C00S 89.14(5) . . ?
C007 Ca02 I001 90.29(4) . . ?
C007 Ca02 C00F 29.60(5) . . ?
C007 Ca02 C00S 48.59(5) . . ?
C008 Ca02 I001 103.91(4) . . ?
C008 Ca02 C007 29.56(5) . . ?
C008 Ca02 C00F 49.42(5) . . ?
C008 Ca02 C00H 29.83(5) . . ?
C008 Ca02 C00S 49.65(5) . . ?
C00F Ca02 I001 107.00(4) . . ?
C00H Ca02 I001 133.66(4) . . ?
C00H Ca02 C007 48.33(5) . . ?
C00H Ca02 C00F 48.83(5) . . ?
C00H Ca02 C00S 30.00(5) . . ?
C00I Ca02 I001 84.09(4) . . ?
C00I Ca02 C007 100.60(5) . . ?
C00I Ca02 C008 76.16(5) . . ?
C00I Ca02 C00F 125.57(5) . . ?
C00I Ca02 C00H 84.60(5) . . ?
C00I Ca02 C00S 114.42(5) . . ?
C00S Ca02 I001 135.99(4) . . ?
C00S Ca02 C00F 29.42(6) . . ?
C00K O003 Ca02 127.59(11) . . ?
C013 O003 Ca02 122.77(11) . . ?
C013 O003 C00K 109.35(14) . . ?
C014 O004 Ca02 121.87(12) . . ?
C014 O004 C01E 109.97(18) . . ?
C01E O004 Ca02 127.57(15) . . ?
C1 O004 Ca02 132.1(5) . . ?
C1 O004 C014 102.1(5) . . ?
C00D N005 C00A 121.58(15) . . ?
C00I N005 C00A 125.50(15) . . ?
C00I N005 C00D 112.75(15) . . ?
C00I N006 C00C 127.35(15) . . ?
C00I N006 C00O 112.39(14) . . ?
C00O N006 C00C 120.21(14) . . ?
C008 C007 Ca02 73.08(10) . . ?
C008 C007 C00F 109.54(16) . . ?
C00F C007 Ca02 76.25(10) . . ?
C00G C007 Ca02 118.12(11) . . ?
C00G C007 C008 131.75(18) . . ?
C00G C007 C00F 118.71(17) . . ?
C007 C008 Ca02 77.36(10) . . ?
C007 C008 C009 125.00(16) . . ?
C007 C008 C00H 106.92(16) . . ?
C009 C008 Ca02 119.42(11) . . ?
C00H C008 Ca02 75.54(10) . . ?
C00H C008 C009 127.58(17) . . ?
C008 C009 H00A 108.5 . . ?
C008 C009 H00B 108.5 . . ?
C008 C009 C00A 115.16(15) . . ?
H00A C009 H00B 107.5 . . ?
C00A C009 H00A 108.5 . . ?
C00A C009 H00B 108.5 . . ?
N005 C00A C009 113.81(15) . . ?
N005 C00A H00C 108.8 . . ?
N005 C00A H00D 108.8 . . ?
C009 C00A H00C 108.8 . . ?
C009 C00A H00D 108.8 . . ?
H00C C00A H00D 107.7 . . ?
C00E C00B H00E 107.6 . . ?
C00E C00B C00Z 113.18(17) . . ?
C00E C00B C016 111.35(16) . . ?
C00Z C00B H00E 107.6 . . ?
C00Z C00B C016 109.22(16) . . ?
C016 C00B H00E 107.6 . . ?
C00E C00C N006 117.95(16) . . ?
C00J C00C N006 118.32(16) . . ?
C00J C00C C00E 123.42(17) . . ?
N005 C00D H00F 126.8 . . ?
C00O C00D N005 106.46(16) . . ?
C00O C00D H00F 126.8 . . ?
C00C C00E C00B 122.03(16) . . ?
C00V C00E C00B 120.88(17) . . ?
C00V C00E C00C 117.08(18) . . ?
C007 C00F Ca02 74.14(9) . . ?
C00N C00F Ca02 119.24(12) . . ?
C00N C00F C007 119.88(17) . . ?
C00N C00F C00S 133.03(18) . . ?
C00S C00F Ca02 74.42(10) . . ?
C00S C00F C007 107.03(16) . . ?
C007 C00G H00G 120.3 . . ?
C00T C00G C007 119.47(19) . . ?
C00T C00G H00G 120.3 . . ?
C008 C00H Ca02 74.63(10) . . ?
C008 C00H C00S 109.37(17) . . ?
C00M C00H Ca02 116.00(11) . . ?
C00M C00H C008 132.40(18) . . ?
C00M C00H C00S 118.23(17) . . ?
C00S C00H Ca02 76.84(10) . . ?
N005 C00I Ca02 120.68(12) . . ?
N005 C00I N006 101.96(15) . . ?
N006 C00I Ca02 136.85(12) . . ?
C00C C00J C00P 122.07(16) . . ?
C00L C00J C00C 116.84(17) . . ?
C00L C00J C00P 121.00(17) . . ?
O003 C00K H00H 110.7 . . ?
O003 C00K H00I 110.7 . . ?
O003 C00K C011 105.22(14) . . ?
H00H C00K H00I 108.8 . . ?
C011 C00K H00H 110.7 . . ?
C011 C00K H00I 110.7 . . ?
C00J C00L H00L 119.3 . . ?
C00U C00L C00J 121.44(19) . . ?
C00U C00L H00L 119.3 . . ?
C00H C00M H00M 120.3 . . ?
C00X C00M C00H 119.4(2) . . ?
C00X C00M H00M 120.3 . . ?
C00F C00N H00N 120.1 . . ?
C010 C00N C00F 119.75(19) . . ?
C010 C00N H00N 120.1 . . ?
N006 C00O H00O 126.8 . . ?
C00D C00O N006 106.44(16) . . ?
C00D C00O H00O 126.8 . . ?
C00J C00P H00P 108.0 . . ?
C00J C00P C00W 113.51(16) . . ?
C00J C00P C012 110.62(16) . . ?
C00W C00P H00P 108.0 . . ?
C00W C00P C012 108.54(16) . . ?
C012 C00P H00P 108.0 . . ?
C00S C00Q H00Q 120.2 . . ?
C00Y C00Q H00Q 120.2 . . ?
C00Y C00Q C00S 119.5(2) . . ?
H00J C00R H00K 109.2 . . ?
C011 C00R H00J 111.3 . . ?
C011 C00R H00K 111.3 . . ?
C013 C00R H00J 111.3 . . ?
C013 C00R H00K 111.3 . . ?
C013 C00R C011 102.35(16) . . ?
C00F C00S Ca02 76.16(10) . . ?
C00F C00S C00H 107.10(16) . . ?
C00H C00S Ca02 73.16(10) . . ?
C00Q C00S Ca02 119.53(12) . . ?
C00Q C00S C00F 132.39(18) . . ?
C00Q C00S C00H 120.36(19) . . ?
C00G C00T H00T 119.2 . . ?
C00G C00T C010 121.57(19) . . ?
C010 C00T H00T 119.2 . . ?
C00L C00U H00U 119.8 . . ?
C00L C00U C00V 120.32(18) . . ?
C00V C00U H00U 119.8 . . ?
C00E C00V H00V 119.5 . . ?
C00U C00V C00E 120.90(18) . . ?
C00U C00V H00V 119.5 . . ?
C00P C00W H00R 109.5 . . ?
C00P C00W H00S 109.5 . . ?
C00P C00W H00W 109.5 . . ?
H00R C00W H00S 109.5 . . ?
H00R C00W H00W 109.5 . . ?
H00S C00W H00W 109.5 . . ?
C00M C00X H00X 119.1 . . ?
C00M C00X C00Y 121.8(2) . . ?
C00Y C00X H00X 119.1 . . ?
C00Q C00Y C00X 120.55(19) . . ?
C00Q C00Y H00Y 119.7 . . ?
C00X C00Y H00Y 119.7 . . ?
C00B C00Z H00Z 109.5 . . ?
C00B C00Z H 109.5 . . ?
C00B C00Z HA 109.5 . . ?
H00Z C00Z H 109.5 . . ?
H00Z C00Z HA 109.5 . . ?
H C00Z HA 109.5 . . ?
C00N C010 C00T 120.64(19) . . ?
C00N C010 H010 119.7 . . ?
C00T C010 H010 119.7 . . ?
C00K C011 C00R 102.35(15) . . ?
C00K C011 H01A 111.3 . . ?
C00K C011 H01B 111.3 . . ?
C00R C011 H01A 111.3 . . ?
C00R C011 H01B 111.3 . . ?
H01A C011 H01B 109.2 . . ?
C00P C012 H01C 109.5 . . ?
C00P C012 H01D 109.5 . . ?
C00P C012 H01E 109.5 . . ?
H01C C012 H01D 109.5 . . ?
H01C C012 H01E 109.5 . . ?
H01D C012 H01E 109.5 . . ?
O003 C013 C00R 106.07(15) . . ?
O003 C013 H01F 110.5 . . ?
O003 C013 H01G 110.5 . . ?
C00R C013 H01F 110.5 . . ?
C00R C013 H01G 110.5 . . ?
H01F C013 H01G 108.7 . . ?
O004 C014 H01H 110.8 . . ?
O004 C014 H01I 110.8 . . ?
O004 C014 C01C 104.77(16) . . ?
H01H C014 H01I 108.9 . . ?
C01C C014 H01H 110.8 . . ?
C01C C014 H01I 110.8 . . ?
C017 C015 HB 120.1 . . ?
C017 C015 C01B 119.7(2) . . ?
C01B C015 HB 120.1 . . ?
C00B C016 H01J 109.5 . . ?
C00B C016 H01K 109.5 . . ?
C00B C016 H01L 109.5 . . ?
H01J C016 H01K 109.5 . . ?
H01J C016 H01L 109.5 . . ?
H01K C016 H01L 109.5 . . ?
C015 C017 HC 119.9 . . ?
C018 C017 C015 120.2(2) . . ?
C018 C017 HC 119.9 . . ?
C017 C018 HD 119.9 . . ?
C017 C018 C01A 120.3(2) . . ?
C01A C018 HD 119.9 . . ?
H01M C019 H01N 109.1 . . ?
H01O C019 H01P 109.2 . . ?
C01C C019 H01M 111.2 . . ?
C01C C019 H01N 111.2 . . ?
C01C C019 H01O 111.3 . . ?
C01C C019 H01P 111.3 . . ?
C01C C019 C01E 102.7(2) . . ?
C01E C019 H01M 111.2 . . ?
C01E C019 H01N 111.2 . . ?
C1 C019 H01O 111.3 . . ?
C1 C019 H01P 111.3 . . ?
C1 C019 C01C 102.4(5) . . ?
C018 C01A HE 120.1 . . ?
C018 C01A C01D 119.7(2) . . ?
C01D C01A HE 120.1 . . ?
C015 C01B HF 119.8 . . ?
C015 C01B C01D 120.3(2) . . ?
C01D C01B HF 119.8 . . ?
C014 C01C H01Q 111.2 . . ?
C014 C01C H01R 111.2 . . ?
C019 C01C C014 102.68(17) . . ?
C019 C01C H01Q 111.2 . . ?
C019 C01C H01R 111.2 . . ?
H01Q C01C H01R 109.1 . . ?
C01A C01D HG 120.2 . . ?
C01B C01D C01A 119.7(2) . . ?
C01B C01D HG 120.2 . . ?
O004 C01E C019 103.6(2) . . ?
O004 C01E H01S 111.0 . . ?
O004 C01E H01T 111.0 . . ?
C019 C01E H01S 111.0 . . ?
C019 C01E H01T 111.0 . . ?
H01S C01E H01T 109.0 . . ?
O004 C1 C019 110.8(8) . . ?
O004 C1 H1A 109.5 . . ?
O004 C1 H1B 109.5 . . ?
C019 C1 H1A 109.5 . . ?
C019 C1 H1B 109.5 . . ?
H1A C1 H1B 108.1 . . ?

loop_
_geom_bond_atom_site_label_1
_geom_bond_atom_site_label_2
_geom_bond_distance
_geom_bond_site_symmetry_2
_geom_bond_publ_flag
I001 Ca02 3.0618(4) . ?
Ca02 O003 2.3707(13) . ?
Ca02 O004 2.4471(13) . ?
Ca02 C007 2.8154(17) . ?
Ca02 C008 2.7605(17) . ?
Ca02 C00F 2.8430(17) . ?
Ca02 C00H 2.7723(17) . ?
Ca02 C00I 2.6250(18) . ?
Ca02 C00S 2.8205(19) . ?
O003 C00K 1.459(2) . ?
O003 C013 1.452(2) . ?
O004 C014 1.451(2) . ?
O004 C01E 1.491(4) . ?
O004 C1 1.372(11) . ?
N005 C00A 1.471(2) . ?
N005 C00D 1.385(2) . ?
N005 C00I 1.365(2) . ?
N006 C00C 1.446(2) . ?
N006 C00I 1.372(2) . ?
N006 C00O 1.388(2) . ?
C007 C008 1.423(3) . ?
C007 C00F 1.446(3) . ?
C007 C00G 1.422(3) . ?
C008 C009 1.501(3) . ?
C008 C00H 1.424(3) . ?
C009 H00A 0.9900 . ?
C009 H00B 0.9900 . ?
C009 C00A 1.533(2) . ?
C00A H00C 0.9900 . ?
C00A H00D 0.9900 . ?
C00B H00E 1.0000 . ?
C00B C00E 1.523(3) . ?
C00B C00Z 1.531(3) . ?
C00B C016 1.538(3) . ?
C00C C00E 1.404(3) . ?
C00C C00J 1.399(3) . ?
C00D H00F 0.9500 . ?
C00D C00O 1.341(3) . ?
C00E C00V 1.400(3) . ?
C00F C00N 1.410(3) . ?
C00F C00S 1.438(3) . ?
C00G H00G 0.9500 . ?
C00G C00T 1.375(3) . ?
C00H C00M 1.423(3) . ?
C00H C00S 1.448(3) . ?
C00J C00L 1.399(3) . ?
C00J C00P 1.525(3) . ?
C00K H00H 0.9900 . ?
C00K H00I 0.9900 . ?
C00K C011 1.517(3) . ?
C00L H00L 0.9500 . ?
C00L C00U 1.383(3) . ?
C00M H00M 0.9500 . ?
C00M C00X 1.375(3) . ?
C00N H00N 0.9500 . ?
C00N C010 1.375(3) . ?
C00O H00O 0.9500 . ?
C00P H00P 1.0000 . ?
C00P C00W 1.531(3) . ?
C00P C012 1.537(3) . ?
C00Q H00Q 0.9500 . ?
C00Q C00S 1.409(3) . ?
C00Q C00Y 1.373(3) . ?
C00R H00J 0.9900 . ?
C00R H00K 0.9900 . ?
C00R C011 1.523(3) . ?
C00R C013 1.517(3) . ?
C00T H00T 0.9500 . ?
C00T C010 1.411(3) . ?
C00U H00U 0.9500 . ?
C00U C00V 1.387(3) . ?
C00V H00V 0.9500 . ?
C00W H00R 0.9800 . ?
C00W H00S 0.9800 . ?
C00W H00W 0.9800 . ?
C00X H00X 0.9500 . ?
C00X C00Y 1.411(3) . ?
C00Y H00Y 0.9500 . ?
C00Z H00Z 0.9800 . ?
C00Z H 0.9800 . ?
C00Z HA 0.9800 . ?
C010 H010 0.9500 . ?
C011 H01A 0.9900 . ?
C011 H01B 0.9900 . ?
C012 H01C 0.9800 . ?
C012 H01D 0.9800 . ?
C012 H01E 0.9800 . ?
C013 H01F 0.9900 . ?
C013 H01G 0.9900 . ?
C014 H01H 0.9900 . ?
C014 H01I 0.9900 . ?
C014 C01C 1.519(3) . ?
C015 HB 0.9500 . ?
C015 C017 1.377(3) . ?
C015 C01B 1.379(3) . ?
C016 H01J 0.9800 . ?
C016 H01K 0.9800 . ?
C016 H01L 0.9800 . ?
C017 HC 0.9500 . ?
C017 C018 1.376(3) . ?
C018 HD 0.9500 . ?
C018 C01A 1.379(3) . ?
C019 H01M 0.9900 . ?
C019 H01N 0.9900 . ?
C019 H01O 0.9900 . ?
C019 H01P 0.9900 . ?
C019 C01C 1.512(3) . ?
C019 C01E 1.528(4) . ?
C019 C1 1.510(11) . ?
C01A HE 0.9500 . ?
C01A C01D 1.386(3) . ?
C01B HF 0.9500 . ?
C01B C01D 1.383(4) . ?
C01C H01Q 0.9900 . ?
C01C H01R 0.9900 . ?
C01D HG 0.9500 . ?
C01E H01S 0.9900 . ?
C01E H01T 0.9900 . ?
C1 H1A 0.9900 . ?
C1 H1B 0.9900 . ?

loop_
_geom_torsion_atom_site_label_1
_geom_torsion_atom_site_label_2
_geom_torsion_atom_site_label_3
_geom_torsion_atom_site_label_4
_geom_torsion
_geom_torsion_site_symmetry_1
_geom_torsion_site_symmetry_2
_geom_torsion_site_symmetry_3
_geom_torsion_site_symmetry_4
_geom_torsion_publ_flag
Ca02 O003 C00K C011 -159.00(12) . . . . ?
Ca02 O003 C013 C00R -176.33(12) . . . . ?
Ca02 O004 C014 C01C -157.83(13) . . . . ?
Ca02 O004 C01E C019 -177.60(13) . . . . ?
Ca02 O004 C1 C019 168.4(3) . . . . ?
Ca02 C007 C008 C009 117.23(16) . . . . ?
Ca02 C007 C008 C00H -70.39(11) . . . . ?
Ca02 C007 C00F C00N -114.99(16) . . . . ?
Ca02 C007 C00F C00S 67.73(12) . . . . ?
Ca02 C007 C00G C00T 89.68(18) . . . . ?
Ca02 C008 C009 C00A 21.2(2) . . . . ?
Ca02 C008 C00H C00M 111.39(19) . . . . ?
Ca02 C008 C00H C00S -69.71(12) . . . . ?
Ca02 C00F C00N C010 -87.88(19) . . . . ?
Ca02 C00F C00S C00H 67.17(12) . . . . ?
Ca02 C00F C00S C00Q -117.5(2) . . . . ?
Ca02 C00H C00M C00X -91.11(18) . . . . ?
Ca02 C00H C00S C00F -69.23(12) . . . . ?
Ca02 C00H C00S C00Q 114.81(16) . . . . ?
O003 C00K C011 C00R -32.87(19) . . . . ?
O004 C014 C01C C019 -33.8(2) . . . . ?
N005 C00D C00O N006 -0.3(2) . . . . ?
N006 C00C C00E C00B -5.3(3) . . . . ?
N006 C00C C00E C00V 173.57(16) . . . . ?
N006 C00C C00J C00L -174.06(16) . . . . ?
N006 C00C C00J C00P 2.5(3) . . . . ?
C007 C008 C009 C00A -73.9(2) . . . . ?
C007 C008 C00H Ca02 71.66(12) . . . . ?
C007 C008 C00H C00M -176.95(18) . . . . ?
C007 C008 C00H C00S 1.96(19) . . . . ?
C007 C00F C00N C010 -0.2(3) . . . . ?
C007 C00F C00S Ca02 -67.54(11) . . . . ?
C007 C00F C00S C00H -0.37(19) . . . . ?
C007 C00F C00S C00Q 174.92(19) . . . . ?
C007 C00G C00T C010 -0.5(3) . . . . ?
C008 C007 C00F Ca02 -66.13(12) . . . . ?
C008 C007 C00F C00N 178.88(16) . . . . ?
C008 C007 C00F C00S 1.60(19) . . . . ?
C008 C007 C00G C00T -178.33(18) . . . . ?
C008 C009 C00A N005 -77.1(2) . . . . ?
C008 C00H C00M C00X 176.26(18) . . . . ?
C008 C00H C00S Ca02 68.24(12) . . . . ?
C008 C00H C00S C00F -0.99(19) . . . . ?
C008 C00H C00S C00Q -176.95(16) . . . . ?
C009 C008 C00H Ca02 -116.21(17) . . . . ?
C009 C008 C00H C00M -4.8(3) . . . . ?
C009 C008 C00H C00S 174.08(16) . . . . ?
C00A N005 C00D C00O -175.79(16) . . . . ?
C00A N005 C00I Ca02 2.9(2) . . . . ?
C00A N005 C00I N006 176.03(15) . . . . ?
C00B C00E C00V C00U 179.05(18) . . . . ?
C00C N006 C00I Ca02 -6.8(3) . . . . ?
C00C N006 C00I N005 -178.16(16) . . . . ?
C00C N006 C00O C00D 178.28(15) . . . . ?
C00C C00E C00V C00U 0.2(3) . . . . ?
C00C C00J C00L C00U 0.9(3) . . . . ?
C00C C00J C00P C00W 141.67(18) . . . . ?
C00C C00J C00P C012 -96.0(2) . . . . ?
C00D N005 C00A C009 -118.92(17) . . . . ?
C00D N005 C00I Ca02 -172.45(11) . . . . ?
C00D N005 C00I N006 0.68(19) . . . . ?
C00E C00C C00J C00L -0.6(3) . . . . ?
C00E C00C C00J C00P 175.95(17) . . . . ?
C00F C007 C008 Ca02 68.19(12) . . . . ?
C00F C007 C008 C009 -174.58(15) . . . . ?
C00F C007 C008 C00H -2.19(19) . . . . ?
C00F C007 C00G C00T 0.5(2) . . . . ?
C00F C00N C010 C00T 0.2(3) . . . . ?
C00G C007 C008 Ca02 -112.88(19) . . . . ?
C00G C007 C008 C009 4.3(3) . . . . ?
C00G C007 C008 C00H 176.73(17) . . . . ?
C00G C007 C00F Ca02 114.78(15) . . . . ?
C00G C007 C00F C00N -0.2(2) . . . . ?
C00G C007 C00F C00S -177.49(15) . . . . ?
C00G C00T C010 C00N 0.1(3) . . . . ?
C00H C008 C009 C00A 115.32(19) . . . . ?
C00H C00M C00X C00Y 1.2(3) . . . . ?
C00I N005 C00A C009 66.1(2) . . . . ?
C00I N005 C00D C00O -0.2(2) . . . . ?
C00I N006 C00C C00E 84.5(2) . . . . ?
C00I N006 C00C C00J -101.7(2) . . . . ?
C00I N006 C00O C00D 0.8(2) . . . . ?
C00J C00C C00E C00B -178.77(17) . . . . ?
C00J C00C C00E C00V 0.1(3) . . . . ?
C00J C00L C00U C00V -0.6(3) . . . . ?
C00K O003 C013 C00R 9.4(2) . . . . ?
C00L C00J C00P C00W -41.9(2) . . . . ?
C00L C00J C00P C012 80.4(2) . . . . ?
C00L C00U C00V C00E 0.1(3) . . . . ?
C00M C00H C00S Ca02 -112.67(15) . . . . ?
C00M C00H C00S C00F 178.10(15) . . . . ?
C00M C00H C00S C00Q 2.1(2) . . . . ?
C00M C00X C00Y C00Q 0.8(3) . . . . ?
C00N C00F C00S Ca02 115.7(2) . . . . ?
C00N C00F C00S C00H -177.15(19) . . . . ?
C00N C00F C00S C00Q -1.9(3) . . . . ?
C00O N006 C00C C00E -92.6(2) . . . . ?
C00O N006 C00C C00J 81.2(2) . . . . ?
C00O N006 C00I Ca02 170.46(13) . . . . ?
C00O N006 C00I N005 -0.89(19) . . . . ?
C00P C00J C00L C00U -175.72(18) . . . . ?
C00S C00F C00N C010 176.30(18) . . . . ?
C00S C00H C00M C00X -2.6(2) . . . . ?
C00S C00Q C00Y C00X -1.2(3) . . . . ?
C00Y C00Q C00S Ca02 86.7(2) . . . . ?
C00Y C00Q C00S C00F -175.02(19) . . . . ?
C00Y C00Q C00S C00H -0.2(3) . . . . ?
C00Z C00B C00E C00C -139.64(18) . . . . ?
C00Z C00B C00E C00V 41.5(2) . . . . ?
C011 C00R C013 O003 -29.6(2) . . . . ?
C013 O003 C00K C011 14.9(2) . . . . ?
C013 C00R C011 C00K 37.79(19) . . . . ?
C014 O004 C01E C019 11.2(3) . . . . ?
C014 O004 C1 C019 -34.5(8) . . . . ?
C015 C017 C018 C01A -0.7(3) . . . . ?
C015 C01B C01D C01A -0.9(3) . . . . ?
C016 C00B C00E C00C 96.9(2) . . . . ?
C016 C00B C00E C00V -82.0(2) . . . . ?
C017 C015 C01B C01D -0.1(3) . . . . ?
C017 C018 C01A C01D -0.4(3) . . . . ?
C018 C01A C01D C01B 1.2(3) . . . . ?
C01B C015 C017 C018 0.9(3) . . . . ?
C01C C019 C01E O004 -31.8(3) . . . . ?
C01C C019 C1 O004 13.1(8) . . . . ?
C01E O004 C014 C01C 14.0(3) . . . . ?
C01E C019 C01C C014 40.3(2) . . . . ?
C1 O004 C014 C01C 42.1(6) . . . . ?
C1 C019 C01C C014 12.9(5) . . . . ?

loop_
_exptl_oxdiff_crystal_face_indexfrac_h
_exptl_oxdiff_crystal_face_indexfrac_k
_exptl_oxdiff_crystal_face_indexfrac_l
_exptl_oxdiff_crystal_face_x
_exptl_oxdiff_crystal_face_y
_exptl_oxdiff_crystal_face_z
-2.1122 -12.3654 -3.3981 0.0294 0.1374 0.9901
0.1381 8.2138 -8.5748 0.2843 -0.9538 -0.0975
-2.6191 -11.6781 -3.7773 -0.0192 0.0528 0.9984
2.6300 11.2920 4.2947 0.0031 0.0013 -1.0000
-0.1984 -8.4538 8.4542 -0.2836 0.9514 0.1203
0.8041 -3.9359 9.8449 -0.2745 0.9252 -0.2622
2.4763 7.7087 -8.6387 0.5557 -0.8050 -0.2080
1.8140 4.8044 -9.9836 0.5664 -0.8220 0.0590
-2.2289 -6.5964 9.2604 -0.5649 0.8189 0.1014
-1.7283 -4.4435 10.0939 -0.5650 0.8202 -0.0899
4.5362 6.9443 -7.4511 0.7468 -0.5700 -0.3426
2.6306 -1.1119 -10.4234 0.7375 -0.5659 0.3685
4.8294 -1.6232 6.5608 0.2908 0.8196 -0.4936
3.9920 -8.5843 5.0020 0.3323 0.9428 0.0265
-6.6153 -2.4723 5.4667 -0.9455 0.1242 0.3010
-4.9197 4.6672 8.0986 -0.9364 0.1208 -0.3295
-4.4844 5.9622 -5.8539 -0.3257 -0.9258 0.1920
-3.4587 10.3941 -4.1398 -0.3264 -0.9235 -0.2014
7.1860 1.5124 -1.3093 0.8484 0.2509 -0.4661
4.8120 -8.9698 -5.2712 0.8521 0.2553 0.4569
-7.1708 -1.6682 2.3918 -0.8897 -0.1646 0.4259
-5.9228 6.0003 5.5121 -0.9566 -0.1794 -0.2296
5.7283 -1.5457 4.9219 0.4588 0.7479 -0.4797
5.0491 6.0781 -7.2476 0.8052 -0.4906 -0.3332
